data_4030273
loop_
_publ_author_name
'Harbrecht, B.'
'Kushauer, J.'
'Weber, H.-J.'

_publ_section_title
;
 
;
_journal_name_full 'European Journal of Solid State and Inorganic Chemistry'
_journal_page_first 831
_journal_page_last 843
_journal_volume 27
_journal_year 1990
_chemical_formula_sum 'Ge8 K2 O17'
_chemical_formula_weight 931.08
_space_group_IT_number 62
_symmetry_cell_setting orthorhombic
_symmetry_Int_Tables_number 62
_symmetry_space_group_name_Hall '-P 2ac 2n'
_symmetry_space_group_name_H-M 'P n m a'
_cell_angle_alpha 90
_cell_angle_beta 90
_cell_angle_gamma 90
_cell_formula_units_Z 4
_cell_length_a 13.371(2)
_cell_length_b 8.800(1)
_cell_length_c 13.372(3)
_cell_volume 1573.4(5)
_diffrn_ambient_temperature 293
_diffrn_radiation_probe x-ray
_diffrn_radiation_type AgK\a
_diffrn_radiation_wavelength 0.56
_exptl_absorpt_coefficient_mu 8.22
_exptl_crystal_density_diffrn 3.931
_exptl_crystal_F_000 1720
_refine_ls_number_parameters 134
_refine_ls_number_reflns 2408
_refine_ls_R_factor_gt 0.031
_refine_ls_wR_factor_gt 0.038
_cod_data_source_file EJSSIC-1990-27-831-843.cif
_cod_data_source_block K2Ge8O17
_cod_database_code 4030273

loop_
_symmetry_equiv_pos_site_id
_symmetry_equiv_pos_as_xyz
1 x,y,z
2 1/2-x,-y,1/2+z
3 1/2+x,1/2-y,1/2-z
4 -x,1/2+y,-z
5 -x,-y,-z
6 1/2+x,y,1/2-z
7 1/2-x,1/2+y,1/2+z
8 x,1/2-y,z

loop_
_atom_site_aniso_label
_atom_site_aniso_U_11
_atom_site_aniso_U_22
_atom_site_aniso_U_33
_atom_site_aniso_U_23
_atom_site_aniso_U_13
_atom_site_aniso_U_12
Ge1 0.0115(1) 0.0156(1) 0.0106(1) 0.0036(1) 0.0003(1) -0.0003(1)
Ge2 0.0113(1) 0.0167(3) 0.0152(1) 0.0065(1) -0.0005(1) -0.0004(1)
Ge3 0.0118(1) 0.0191(3) 0.0246(1) -0.0137(1) -0.0018(1) 0.0022(1)
Ge4 0.0118(1) 0.0087(1) 0.0099(1) -0.0003(1) 0.0000(1) -0.0010(1)
O1 0.0152(13) 0.0101(13) 0.0203(13) 0.0000 0.0038(13) 0.0000
O2 0.024(3) 0.013(3) 0.0114(13) 0.0000 -0.0038(13) 0.0000
O3 0.020(3) 0.017(3) 0.0203(13) 0.0000 0.0038(13) 0.0000
O4 0.0127(13) 0.032(3) 0.0165(13) 0.0000 0.0013(13) 0.0000
O6 0.0134(11) 0.0127(13) 0.0194(11) -0.0055(11) 0.0000(10) -0.0013(13)
O7 0.0241(13) 0.0177(13) 0.0106(10) -0.0028(11) 0.0003(10) 0.0076(13)
O8 0.0112(10) 0.0177(13) 0.0170(11) 0.0020(11) -0.0032(9) -0.0018(11)
O9 0.0190(13) 0.0253(13) 0.0148(11) -0.0047(11) -0.0029(10) -0.0025(13)
O10 0.0228(13) 0.0190(13) 0.0124(10) -0.0049(11) 0.0033(11) -0.0038(13)
O11 0.0105(10) 0.0241(13) 0.0190(13) 0.0025(13) -0.0029(10) -0.0013(13)
K1 0.0252(6) 0.0218(6) 0.0166(5) 0.0000 -0.0029(5) 0.0000
K2 0.0191(5) 0.0156(6) 0.0184(5) 0.0000 -0.0006(5) 0.0000

loop_
_atom_site_label
_atom_site_type_symbol
_atom_site_thermal_displace_type
_atom_site_fract_x
_atom_site_fract_y
_atom_site_fract_z
_atom_site_occupancy
_atom_site_U_iso_or_equiv
Ge1 Ge Uani 0.91420(3) 0.09096(6) 0.19203(3) 1.000 0.0126(1)
Ge2 Ge Uani 0.69066(3) 0.07146(6) 0.11444(3) 1.000 0.0144(1)
Ge3 Ge Uani 0.83085(3) 0.07808(6) 0.39684(4) 1.000 0.0185(1)
Ge4 Ge Uani 0.62571(3) 0.92918(5) 0.32459(3) 1.000 0.0101(1)
O1 O Uani 0.9866(4) 0.25000 0.1520(3) 1.000 0.0152(8)
O2 O Uani 0.8554(4) 0.25000 0.4580(3) 1.000 0.0161(15)
O3 O Uani 0.6500(4) 0.25000 0.1517(4) 1.000 0.0191(15)
O4 O Uani 0.8385(4) 0.25000 0.2592(3) 1.000 0.0204(12)
O5 O Uiso 0.3332(4) 0.25000 0.6380(3) 1.000 0.0500
O6 O Uani 0.7011(2) 0.0644(4) 0.3809(2) 1.000 0.0152(7)
O7 O Uani 0.6360(3) 0.5622(4) 0.1941(2) 1.000 0.0175(7)
O8 O Uani 0.0031(2) 0.5468(4) 0.1392(2) 1.000 0.0153(7)
O9 O Uani 0.6365(3) 0.4548(5) 0.9972(2) 1.000 0.0197(7)
O10 O Uani 0.9066(3) 0.5093(4) 0.3083(2) 1.000 0.0181(7)
O11 O Uani 0.8181(2) 0.4628(5) 0.1067(2) 1.000 0.0179(7)
K1 K Uani 0.09660(10) 0.25000 -0.01790(10) 1.000 0.0212(3)
K2 K Uani 0.00690(10) 0.25000 0.59570(10) 1.000 0.0177(3)

loop_
_atom_type_symbol
_atom_type_description
_atom_type_scat_dispersion_real
_atom_type_scat_dispersion_imag
_atom_type_scat_source
Ge Ge 0.3016 1.1903 ' International Tables Vol C Tables 4.2.6.8 and 6.1.1.4'
K K 0.1399 0.1562 ' International Tables Vol C Tables 4.2.6.8 and 6.1.1.4'
O O 0.0056 0.0036 ' International Tables Vol C Tables 4.2.6.8 and 6.1.1.4'

loop_
_geom_angle_atom_site_label_1
_geom_angle_atom_site_label_2
_geom_angle_atom_site_label_3
_geom_angle
_geom_angle_site_symmetry_1
_geom_angle_site_symmetry_3
_geom_angle_publ_flag
O1 Ge1 O4 81.75(16) . . yes
Ge1 Ge1 O1 38.32(13) 8_555 . yes
O1 Ge1 O10 132.68(18) . 8_555 yes
O1 Ge1 O11 114.04(19) . 8_555 yes
O1 Ge1 O8 92.93(16) . 8_655 yes
Ge1 Ge1 O4 44.04(10) 8_555 . yes
O4 Ge1 O10 85.65(15) . 8_555 yes
O4 Ge1 O11 96.39(18) . 8_555 yes
O4 Ge1 O8 170.84(17) . 8_655 yes
Ge1 Ge1 O10 119.52(11) 8_555 8_555 yes
Ge1 Ge1 O11 105.39(14) 8_555 8_555 yes
Ge1 Ge1 O8 131.24(10) 8_555 8_655 yes
O10 Ge1 O11 112.59(17) 8_555 8_555 yes
O8 Ge1 O10 92.60(15) 8_655 8_555 yes
O8 Ge1 O11 92.59(14) 8_655 8_555 yes
O3 Ge2 O9 104.4(2) . 8_554 yes
O3 Ge2 O7 107.7(2) . 8_555 yes
O3 Ge2 O11 118.9(2) . 8_555 yes
O7 Ge2 O9 106.59(17) 8_555 8_554 yes
O9 Ge2 O11 109.38(16) 8_554 8_555 yes
O7 Ge2 O11 109.30(18) 8_555 8_555 yes
O2 Ge3 O6 107.6(2) . . yes
O2 Ge3 O9 97.38(17) . 7_644 yes
O2 Ge3 O10 126.3(2) . 8_555 yes
O6 Ge3 O9 107.02(17) . 7_644 yes
O6 Ge3 O10 117.64(16) . 8_555 yes
O9 Ge3 O10 95.80(16) 7_644 8_555 yes
O6 Ge4 O8 110.33(14) 1_565 3_565 yes
O5 Ge4 O6 108.26(18) 4_656 1_565 yes
O6 Ge4 O7 110.95(15) 1_565 8_565 yes
O5 Ge4 O8 109.3(2) 4_656 3_565 yes
O7 Ge4 O8 110.45(16) 8_565 3_565 yes
O5 Ge4 O7 107.47(18) 4_656 8_565 yes
Ge1 O1 Ge1 103.4(3) . 8_555 yes
Ge3 O2 Ge3 119.6(2) . 8_555 yes
Ge2 O3 Ge2 129.7(3) . 8_555 yes
Ge1 O4 Ge1 91.9(2) . 8_555 yes
Ge4 O5 Ge4 129.5(3) 4_646 5_666 yes
Ge3 O6 Ge4 132.57(19) . 1_545 yes
Ge2 O7 Ge4 132.0(2) 8_555 8_565 yes
Ge1 O8 Ge4 126.03(17) 8_455 3_465 yes
Ge2 O9 Ge3 131.1(2) 8_556 7_655 yes
Ge1 O10 Ge3 114.0(2) 8_555 8_555 yes
Ge1 O11 Ge2 128.63(19) 8_555 8_555 yes

loop_
_geom_bond_atom_site_label_1
_geom_bond_atom_site_label_2
_geom_bond_distance
_geom_bond_site_symmetry_2
_geom_bond_publ_flag
Ge1 O1 1.784(3) . yes
Ge1 O4 1.947(3) . yes
Ge1 Ge1 2.7991(10) 8_555 yes
Ge1 O10 1.791(3) 8_555 yes
Ge1 O11 1.782(3) 8_555 yes
Ge1 O8 1.839(3) 8_655 yes
Ge2 O3 1.736(2) . yes
Ge2 O9 1.742(3) 8_554 yes
Ge2 O7 1.747(3) 8_555 yes
Ge2 O11 1.734(3) 8_555 yes
Ge3 O2 1.751(2) . yes
Ge3 O6 1.752(3) . yes
Ge3 O9 1.780(4) 7_644 yes
Ge3 O10 1.738(3) 8_555 yes
Ge4 O6 1.732(3) 1_565 yes
Ge4 O8 1.722(3) 3_565 yes
Ge4 O5 1.743(2) 4_656 yes
Ge4 O7 1.752(3) 8_565 yes

loop_
_geom_torsion_atom_site_label_1
_geom_torsion_atom_site_label_2
_geom_torsion_atom_site_label_3
_geom_torsion_atom_site_label_4
_geom_torsion
_geom_torsion_site_symmetry_1
_geom_torsion_site_symmetry_3
_geom_torsion_site_symmetry_4
_geom_torsion_publ_flag
O4 Ge1 O1 Ge1 -8.9(2) . . 8_555 no
O1 Ge1 O4 Ge1 7.88(19) . . 8_555 no
O1 Ge1 Ge1 O4 -167.4(3) . 8_555 . no
O1 Ge1 Ge1 O10 -122.7(3) . 8_555 . no
O1 Ge1 Ge1 O11 109.5(2) . 8_555 . no
O4 Ge1 Ge1 O1 167.4(3) . 8_555 . no
O4 Ge1 Ge1 O10 44.7(2) . 8_555 . no
O4 Ge1 Ge1 O11 -83.2(2) . 8_555 . no
O10 Ge1 Ge1 O10 0.0(2) 8_555 8_555 . no
O10 Ge1 Ge1 O11 -127.87(17) 8_555 8_555 . no
O11 Ge1 Ge1 O10 127.87(17) 8_555 8_555 . no
O11 Ge1 Ge1 O11 0.02(14) 8_555 8_555 . no
O8 Ge1 Ge1 O10 -124.46(19) 8_655 8_555 . no
O8 Ge1 Ge1 O11 107.67(14) 8_655 8_555 . no
O1 Ge1 O10 Ge3 81.3(3) . 8_555 . no
O4 Ge1 O10 Ge3 6.7(2) . 8_555 . no
Ge1 Ge1 O10 Ge3 36.0(3) 8_555 8_555 . no
O11 Ge1 O10 Ge3 -88.5(2) 8_555 8_555 . no
O8 Ge1 O10 Ge3 177.7(2) 8_655 8_555 . no
O1 Ge1 O11 Ge2 -103.0(3) . 8_555 . no
O4 Ge1 O11 Ge2 -19.2(3) . 8_555 . no
Ge1 Ge1 O11 Ge2 -63.2(3) 8_555 8_555 . no
O10 Ge1 O11 Ge2 68.7(3) 8_555 8_555 . no
O8 Ge1 O11 Ge2 162.6(3) 8_655 8_555 . no
O3 Ge2 O11 Ge1 43.1(4) . 8_555 . no
O9 Ge2 O11 Ge1 162.7(3) 8_554 8_555 . no
O7 Ge2 O11 Ge1 -80.9(3) 8_555 8_555 . no
O6 Ge3 O2 Ge3 -66.4(3) . . 8_555 no
O2 Ge3 O6 Ge4 178.2(2) . . 1_545 no
O9 Ge3 O6 Ge4 -78.0(3) 7_644 . 1_545 no
O10 Ge3 O6 Ge4 28.2(3) 8_555 . 1_545 no
O2 Ge3 O10 Ge1 -68.4(3) . 8_555 . no
O6 Ge3 O10 Ge1 75.4(2) . 8_555 . no
O9 Ge3 O10 Ge1 -172.0(2) 7_644 8_555 . no
